data_1552345
loop_
_publ_author_name
'Smith, Sofia Marie'
'Planas, Oriol'
'Gomez, Laura'
'Rath, Nigam'
'Ribas, Xavi'
'Mirica, Liviu M.'

_publ_section_title
;
 Aerobic C--C and C--O Bond Formation Reactions Mediated by High-Valent
 Nickel Species
;
_journal_name_full 'Chemical Science'
_journal_paper_doi 10.1039/C9SC03758F
_journal_year 2019
_chemical_formula_moiety 'C38 H40 N4 Ni O4 S2, F6 Sb, 2(C2 H3 N)'
_chemical_formula_sum 'C42 H46 F6 N6 Ni O4 S2 Sb'
_chemical_formula_weight 1057.43
_space_group_crystal_system monoclinic
_space_group_IT_number 14
_space_group_name_Hall '-P 2ybc'
_space_group_name_H-M_alt 'P 1 21/c 1'
_symmetry_space_group_name_Hall '-P 2ybc'
_symmetry_space_group_name_H-M 'P 1 21/c 1'
_atom_sites_solution_hydrogens geom
_atom_sites_solution_primary dual
_atom_sites_solution_secondary difmap
_audit_creation_method SHELXL-2014/7
_audit_update_record
;
2019-07-25 deposited with the CCDC.    2019-09-18 downloaded from the CCDC.
;
_cell_angle_alpha 90
_cell_angle_beta 93.577(2)
_cell_angle_gamma 90
_cell_formula_units_Z 4
_cell_length_a 13.5650(6)
_cell_length_b 16.4096(7)
_cell_length_c 19.6099(10)
_cell_measurement_reflns_used 9216
_cell_measurement_temperature 173(2)
_cell_measurement_theta_max 24.50
_cell_measurement_theta_min 2.25
_cell_volume 4356.6(3)
_computing_cell_refinement 'SAINT V8.34A (Bruker AXS Inc., 2013)'
_computing_data_collection 'Bruker APEX2'
_computing_data_reduction 'SAINT V8.34A (Bruker AXS Inc., 2013)'
_computing_molecular_graphics 'Bruker SHELXTL'
_computing_publication_material 'Bruker SHELXTL'
_computing_structure_refinement 'SHELXL-2014/7 (Sheldrick, 2014)'
_computing_structure_solution 'SHELXT-2013 (Sheldrick, 2008)'
_diffrn_ambient_temperature 173(2)
_diffrn_detector_area_resol_mean 8
_diffrn_measured_fraction_theta_full 1.000
_diffrn_measured_fraction_theta_max 0.999
_diffrn_measurement_device_type 'Bruker SMART APEX CCD area detector'
_diffrn_measurement_method '\w and \f scans'
_diffrn_radiation_type MoK\a
_diffrn_radiation_wavelength 0.71073
_diffrn_reflns_av_R_equivalents 0.0604
_diffrn_reflns_av_unetI/netI 0.0458
_diffrn_reflns_Laue_measured_fraction_full 1.000
_diffrn_reflns_Laue_measured_fraction_max 0.999
_diffrn_reflns_limit_h_max 17
_diffrn_reflns_limit_h_min -16
_diffrn_reflns_limit_k_max 21
_diffrn_reflns_limit_k_min -21
_diffrn_reflns_limit_l_max 25
_diffrn_reflns_limit_l_min -25
_diffrn_reflns_number 58394
_diffrn_reflns_point_group_measured_fraction_full 1.000
_diffrn_reflns_point_group_measured_fraction_max 0.999
_diffrn_reflns_theta_full 25.242
_diffrn_reflns_theta_max 27.568
_diffrn_reflns_theta_min 1.504
_diffrn_source 'sealed tube'
_exptl_absorpt_coefficient_mu 1.223
_exptl_absorpt_correction_T_max 0.7041
_exptl_absorpt_correction_T_min 0.6356
_exptl_absorpt_correction_type multi-scan
_exptl_absorpt_process_details 'SADABS V2016/2 (Bruker AXS Inc.)'
_exptl_crystal_colour red
_exptl_crystal_density_diffrn 1.612
_exptl_crystal_density_method 'not measured'
_exptl_crystal_description rectangular
_exptl_crystal_F_000 2148
_exptl_crystal_size_max 0.444
_exptl_crystal_size_mid 0.247
_exptl_crystal_size_min 0.219
_refine_diff_density_max 1.565
_refine_diff_density_min -1.358
_refine_diff_density_rms 0.096
_refine_ls_extinction_method none
_refine_ls_goodness_of_fit_ref 1.318
_refine_ls_hydrogen_treatment constr
_refine_ls_matrix_type full
_refine_ls_number_parameters 596
_refine_ls_number_reflns 10068
_refine_ls_number_restraints 162
_refine_ls_restrained_S_all 1.360
_refine_ls_R_factor_all 0.0814
_refine_ls_R_factor_gt 0.0489
_refine_ls_shift/su_max 0.004
_refine_ls_shift/su_mean 0.000
_refine_ls_structure_factor_coef Fsqd
_refine_ls_weighting_details 'w=1/[\s^2^(Fo^2^)+(0.0496P)^2^] where P=(Fo^2^+2Fc^2^)/3'
_refine_ls_weighting_scheme calc
_refine_ls_wR_factor_gt 0.1138
_refine_ls_wR_factor_ref 0.1262
_reflns_Friedel_coverage 0.000
_reflns_number_gt 7036
_reflns_number_total 10068
_reflns_threshold_expression 'I > 2\s(I)'
_cod_data_source_file c9sc03758f2.cif
_cod_data_source_block l8417
_cod_database_code 1552345
_shelx_shelxl_version_number 2014/7
_shelx_space_group_comment
; 
The symmetry employed for this shelxl refinement is uniquely defined 
by the following loop, which should always be used as a source of 
symmetry information in preference to the above space-group names. 
They are only intended as comments. 
;
_shelx_estimated_absorpt_t_min 0.613
_shelx_estimated_absorpt_t_max 0.775

loop_
_space_group_symop_operation_xyz
'x, y, z'
'-x, y+1/2, -z+1/2'
'-x, -y, -z'
'x, -y-1/2, z-1/2'

loop_
_atom_site_label
_atom_site_type_symbol
_atom_site_fract_x
_atom_site_fract_y
_atom_site_fract_z
_atom_site_U_iso_or_equiv
_atom_site_adp_type
_atom_site_occupancy
_atom_site_site_symmetry_order
_atom_site_calc_flag
_atom_site_refinement_flags_posn
_atom_site_refinement_flags_adp
_atom_site_refinement_flags_occupancy
_atom_site_disorder_assembly
_atom_site_disorder_group
Sb1 Sb 0.80135(2) 0.70133(2) 0.77243(2) 0.04936(11) Uani 1 1 d D U . . .
F1 F 0.7332(2) 0.63021(17) 0.82576(16) 0.0764(9) Uani 1 1 d D U . . .
F2 F 0.8683(3) 0.7698(2) 0.7162(2) 0.1104(13) Uani 1 1 d D U . . .
F3 F 0.8740(5) 0.7364(3) 0.8490(3) 0.121(2) Uani 0.810(7) 1 d D U P A 1
F4 F 0.7349(5) 0.6613(3) 0.6949(2) 0.108(2) Uani 0.810(7) 1 d D U P A 1
F5 F 0.7080(4) 0.7792(3) 0.7815(3) 0.0993(19) Uani 0.810(7) 1 d D U P A 1
F6 F 0.8930(4) 0.6175(3) 0.7648(3) 0.109(2) Uani 0.810(7) 1 d D U P A 1
F3' F 0.772(2) 0.7872(11) 0.8281(13) 0.120(6) Uani 0.190(7) 1 d D U P A 2
F4' F 0.8394(15) 0.6148(8) 0.7197(10) 0.081(5) Uani 0.190(7) 1 d D U P A 2
F5' F 0.6804(9) 0.7063(15) 0.7240(12) 0.104(6) Uani 0.190(7) 1 d D U P A 2
F6' F 0.9246(7) 0.6993(14) 0.8136(10) 0.079(5) Uani 0.190(7) 1 d D U P A 2
Ni1 Ni 0.73052(3) 0.25128(3) 0.72905(2) 0.02406(12) Uani 1 1 d . . . . .
S1 S 0.84727(7) 0.34837(5) 0.86563(5) 0.0300(2) Uani 1 1 d . . . . .
S2 S 0.60878(6) 0.11563(5) 0.61257(5) 0.02574(19) Uani 1 1 d . . . . .
O1 O 0.9104(2) 0.27873(15) 0.87328(14) 0.0379(6) Uani 1 1 d . . . . .
O2 O 0.75364(19) 0.34993(16) 0.89431(14) 0.0412(7) Uani 1 1 d . . . . .
O3 O 0.70271(17) 0.09392(14) 0.59047(13) 0.0325(6) Uani 1 1 d . . . . .
O4 O 0.56994(19) 0.07723(14) 0.66999(13) 0.0340(6) Uani 1 1 d . . . . .
N1 N 0.79522(19) 0.30361(15) 0.65171(14) 0.0206(6) Uani 1 1 d . . . . .
N2 N 0.63269(19) 0.34328(16) 0.72036(14) 0.0242(6) Uani 1 1 d . . . . .
N3 N 0.82218(19) 0.35978(16) 0.78027(14) 0.0235(6) Uani 1 1 d . . . . .
N4 N 0.6174(2) 0.21586(16) 0.63221(14) 0.0237(6) Uani 1 1 d . . . . .
C1 C 0.6775(3) 0.1918(2) 0.80358(18) 0.0261(8) Uani 1 1 d . . . . .
C2 C 0.5934(3) 0.2177(2) 0.83440(19) 0.0303(8) Uani 1 1 d . . . . .
H2 H 0.5604 0.2657 0.8182 0.036 Uiso 1 1 calc R U . . .
C3 C 0.5570(3) 0.1750(2) 0.8883(2) 0.0337(9) Uani 1 1 d . . . . .
H3 H 0.4992 0.1933 0.9086 0.040 Uiso 1 1 calc R U . . .
C4 C 0.6051(3) 0.1056(2) 0.9126(2) 0.0353(9) Uani 1 1 d . . . . .
H4 H 0.5804 0.0763 0.9497 0.042 Uiso 1 1 calc R U . . .
C5 C 0.6892(3) 0.0787(2) 0.88295(19) 0.0314(8) Uani 1 1 d . . . . .
H5 H 0.7225 0.0311 0.8998 0.038 Uiso 1 1 calc R U . . .
C6 C 0.7251(2) 0.12177(19) 0.82811(18) 0.0250(7) Uani 1 1 d . . . . .
C7 C 0.8139(3) 0.0952(2) 0.79152(19) 0.0284(8) Uani 1 1 d . . . . .
C8 C 0.8275(2) 0.1609(2) 0.73675(18) 0.0267(8) Uani 1 1 d . . . . .
H8A H 0.8271 0.1334 0.6918 0.032 Uiso 1 1 calc R U . . .
H8B H 0.8940 0.1851 0.7456 0.032 Uiso 1 1 calc R U . . .
C9 C 0.9062(3) 0.0872(2) 0.8401(2) 0.0368(9) Uani 1 1 d . . . . .
H9A H 0.9209 0.1399 0.8620 0.055 Uiso 1 1 calc R U . . .
H9B H 0.9622 0.0701 0.8143 0.055 Uiso 1 1 calc R U . . .
H9C H 0.8944 0.0464 0.8753 0.055 Uiso 1 1 calc R U . . .
C10 C 0.7937(3) 0.0118(2) 0.7583(2) 0.0427(10) Uani 1 1 d . . . . .
H10A H 0.7818 -0.0285 0.7938 0.064 Uiso 1 1 calc R U . . .
H10B H 0.8511 -0.0050 0.7337 0.064 Uiso 1 1 calc R U . . .
H10C H 0.7355 0.0154 0.7263 0.064 Uiso 1 1 calc R U . . .
C11 C 0.7570(2) 0.29834(18) 0.58738(18) 0.0226(7) Uani 1 1 d . . . . .
C12 C 0.8055(3) 0.3300(2) 0.53295(19) 0.0293(8) Uani 1 1 d . . . . .
H12 H 0.7790 0.3233 0.4873 0.035 Uiso 1 1 calc R U . . .
C13 C 0.8930(3) 0.3714(2) 0.5468(2) 0.0349(9) Uani 1 1 d . . . . .
H13 H 0.9283 0.3929 0.5105 0.042 Uiso 1 1 calc R U . . .
C14 C 0.9290(3) 0.3812(2) 0.6135(2) 0.0332(9) Uani 1 1 d . . . . .
H14 H 0.9877 0.4116 0.6236 0.040 Uiso 1 1 calc R U . . .
C15 C 0.8790(2) 0.3466(2) 0.66545(18) 0.0262(8) Uani 1 1 d . . . . .
C16 C 0.9113(2) 0.3575(2) 0.73957(18) 0.0285(8) Uani 1 1 d . . . . .
H16A H 0.9547 0.3118 0.7552 0.034 Uiso 1 1 calc R U . . .
H16B H 0.9489 0.4089 0.7459 0.034 Uiso 1 1 calc R U . . .
C17 C 0.7613(3) 0.4340(2) 0.7662(2) 0.0304(8) Uani 1 1 d . . . . .
H17A H 0.7903 0.4653 0.7292 0.036 Uiso 1 1 calc R U . . .
H17B H 0.7650 0.4686 0.8077 0.036 Uiso 1 1 calc R U . . .
C18 C 0.6551(2) 0.4176(2) 0.74598(18) 0.0259(8) Uani 1 1 d . . . . .
C19 C 0.5863(3) 0.4782(2) 0.74741(19) 0.0338(9) Uani 1 1 d . . . . .
H19 H 0.6030 0.5292 0.7679 0.041 Uiso 1 1 calc R U . . .
C20 C 0.4920(3) 0.4645(2) 0.7186(2) 0.0359(9) Uani 1 1 d . . . . .
H20 H 0.4429 0.5056 0.7196 0.043 Uiso 1 1 calc R U . . .
C21 C 0.4706(3) 0.3899(2) 0.6882(2) 0.0368(9) Uani 1 1 d . . . . .
H21 H 0.4073 0.3799 0.6663 0.044 Uiso 1 1 calc R U . . .
C22 C 0.5419(2) 0.3307(2) 0.69033(18) 0.0277(8) Uani 1 1 d . . . . .
C23 C 0.5239(3) 0.2486(2) 0.6582(2) 0.0307(8) Uani 1 1 d . . . . .
H23A H 0.4991 0.2105 0.6923 0.037 Uiso 1 1 calc R U . . .
H23B H 0.4731 0.2533 0.6199 0.037 Uiso 1 1 calc R U . . .
C24 C 0.6542(2) 0.2645(2) 0.57464(18) 0.0262(8) Uani 1 1 d . . . . .
H24A H 0.6081 0.3103 0.5647 0.031 Uiso 1 1 calc R U . . .
H24B H 0.6529 0.2295 0.5334 0.031 Uiso 1 1 calc R U . . .
C25 C 0.9133(3) 0.4353(2) 0.89224(18) 0.0286(8) Uani 1 1 d . . . . .
C26 C 0.8639(3) 0.4994(2) 0.9208(2) 0.0348(9) Uani 1 1 d . . . . .
H26 H 0.7955 0.4951 0.9279 0.042 Uiso 1 1 calc R U . . .
C27 C 0.9150(3) 0.5695(2) 0.9389(2) 0.0361(9) Uani 1 1 d . . . . .
H27 H 0.8814 0.6132 0.9590 0.043 Uiso 1 1 calc R U . . .
C28 C 1.0149(3) 0.5772(2) 0.92824(19) 0.0320(8) Uani 1 1 d . . . . .
C29 C 1.0620(3) 0.5110(2) 0.90158(19) 0.0334(9) Uani 1 1 d . . . . .
H29 H 1.1309 0.5145 0.8958 0.040 Uiso 1 1 calc R U . . .
C30 C 1.0134(3) 0.4408(2) 0.88317(19) 0.0297(8) Uani 1 1 d . . . . .
H30 H 1.0477 0.3964 0.8645 0.036 Uiso 1 1 calc R U . . .
C31 C 1.0677(3) 0.6553(2) 0.9459(2) 0.0402(10) Uani 1 1 d . . . . .
H31A H 1.0568 0.6941 0.9082 0.060 Uiso 1 1 calc R U . . .
H31B H 1.1386 0.6446 0.9536 0.060 Uiso 1 1 calc R U . . .
H31C H 1.0423 0.6783 0.9875 0.060 Uiso 1 1 calc R U . . .
C32 C 0.5217(2) 0.10941(19) 0.54269(18) 0.0242(7) Uani 1 1 d . . . . .
C33 C 0.4225(3) 0.1124(2) 0.5538(2) 0.0307(8) Uani 1 1 d . . . . .
H33 H 0.4008 0.1132 0.5989 0.037 Uiso 1 1 calc R U . . .
C34 C 0.3553(3) 0.1144(2) 0.4980(2) 0.0371(9) Uani 1 1 d . . . . .
H34 H 0.2867 0.1160 0.5051 0.045 Uiso 1 1 calc R U . . .
C35 C 0.3856(3) 0.1140(2) 0.4320(2) 0.0357(9) Uani 1 1 d . . . . .
C36 C 0.4851(3) 0.1076(2) 0.4225(2) 0.0347(9) Uani 1 1 d . . . . .
H36 H 0.5065 0.1039 0.3774 0.042 Uiso 1 1 calc R U . . .
C37 C 0.5548(3) 0.1064(2) 0.47751(18) 0.0287(8) Uani 1 1 d . . . . .
H37 H 0.6234 0.1037 0.4705 0.034 Uiso 1 1 calc R U . . .
C38 C 0.3117(4) 0.1212(3) 0.3720(2) 0.0583(13) Uani 1 1 d . . . . .
H38A H 0.2504 0.0937 0.3825 0.087 Uiso 1 1 calc R U . . .
H38B H 0.3384 0.0958 0.3319 0.087 Uiso 1 1 calc R U . . .
H38C H 0.2982 0.1789 0.3626 0.087 Uiso 1 1 calc R U . . .
N1S N 0.4084(4) 0.3760(3) 0.5238(3) 0.0891(16) Uani 1 1 d . . . . .
C1S C 0.3791(4) 0.4178(3) 0.4813(3) 0.0576(13) Uani 1 1 d . . . . .
C2S C 0.3414(4) 0.4715(3) 0.4255(3) 0.0644(14) Uani 1 1 d . . . . .
H2SA H 0.3216 0.4385 0.3852 0.097 Uiso 1 1 calc R U . . .
H2SB H 0.3933 0.5097 0.4140 0.097 Uiso 1 1 calc R U . . .
H2SC H 0.2843 0.5020 0.4400 0.097 Uiso 1 1 calc R U . . .
N2S N 0.8706(4) 0.5645(3) 0.4900(3) 0.104(2) Uani 1 1 d . . . . .
C3S C 0.8631(5) 0.6280(4) 0.5104(4) 0.1031(18) Uani 1 1 d . . . . .
C4S C 0.8541(5) 0.7093(3) 0.5365(4) 0.1031(18) Uani 1 1 d . . . . .
H4SA H 0.8616 0.7486 0.4996 0.155 Uiso 1 1 calc R U . . .
H4SB H 0.9056 0.7187 0.5730 0.155 Uiso 1 1 calc R U . . .
H4SC H 0.7889 0.7160 0.5548 0.155 Uiso 1 1 calc R U . . .

loop_
_atom_site_aniso_label
_atom_site_aniso_U_11
_atom_site_aniso_U_22
_atom_site_aniso_U_33
_atom_site_aniso_U_23
_atom_site_aniso_U_13
_atom_site_aniso_U_12
Sb1 0.03195(16) 0.04648(18) 0.0701(2) 0.01014(15) 0.00646(14) -0.00358(13)
F1 0.0686(19) 0.0700(18) 0.094(2) 0.0181(16) 0.0343(17) -0.0011(15)
F2 0.074(2) 0.108(3) 0.150(3) 0.064(2) 0.013(2) -0.028(2)
F3 0.158(5) 0.081(3) 0.115(4) 0.022(3) -0.062(4) -0.031(3)
F4 0.139(5) 0.119(4) 0.066(3) -0.011(3) 0.005(3) -0.042(4)
F5 0.115(4) 0.085(3) 0.100(4) 0.021(3) 0.024(3) 0.063(3)
F6 0.089(3) 0.114(4) 0.131(5) 0.044(3) 0.058(3) 0.047(3)
F3' 0.102(12) 0.102(9) 0.159(12) -0.004(8) 0.028(9) -0.010(8)
F4' 0.083(10) 0.068(7) 0.095(10) 0.013(6) 0.016(8) -0.009(6)
F5' 0.053(7) 0.120(13) 0.140(11) 0.048(9) -0.001(7) -0.024(6)
F6' 0.038(6) 0.093(11) 0.106(10) 0.040(8) 0.002(6) -0.015(6)
Ni1 0.0231(2) 0.0218(2) 0.0277(3) 0.00017(18) 0.00498(18) -0.00114(17)
S1 0.0298(5) 0.0284(5) 0.0322(5) -0.0044(4) 0.0038(4) -0.0070(4)
S2 0.0254(4) 0.0237(4) 0.0279(5) 0.0001(4) 0.0002(4) -0.0029(3)
O1 0.0451(16) 0.0288(13) 0.0392(16) 0.0022(12) -0.0031(13) -0.0001(12)
O2 0.0371(15) 0.0462(16) 0.0418(17) -0.0132(13) 0.0151(13) -0.0160(13)
O3 0.0233(12) 0.0319(13) 0.0418(16) -0.0022(12) -0.0008(11) 0.0023(10)
O4 0.0440(15) 0.0308(13) 0.0270(14) 0.0046(11) 0.0002(12) -0.0114(11)
N1 0.0175(13) 0.0175(13) 0.0270(16) 0.0001(11) 0.0030(12) 0.0010(11)
N2 0.0223(14) 0.0255(15) 0.0251(16) -0.0033(12) 0.0029(12) 0.0006(12)
N3 0.0194(14) 0.0245(14) 0.0268(16) -0.0053(12) 0.0023(12) -0.0005(11)
N4 0.0227(15) 0.0242(14) 0.0241(16) -0.0029(12) 0.0006(12) -0.0038(11)
C1 0.0250(18) 0.0254(17) 0.028(2) -0.0001(15) 0.0016(15) -0.0044(14)
C2 0.0264(19) 0.0290(18) 0.036(2) -0.0012(16) 0.0037(16) 0.0005(15)
C3 0.0281(19) 0.035(2) 0.038(2) -0.0011(17) 0.0064(17) -0.0049(16)
C4 0.037(2) 0.038(2) 0.032(2) 0.0034(17) 0.0054(17) -0.0077(17)
C5 0.032(2) 0.0315(19) 0.030(2) 0.0012(16) -0.0013(16) -0.0016(16)
C6 0.0258(18) 0.0208(16) 0.028(2) -0.0038(14) 0.0015(15) -0.0040(14)
C7 0.0293(19) 0.0260(18) 0.030(2) 0.0002(15) 0.0020(16) 0.0031(15)
C8 0.0223(17) 0.0305(18) 0.027(2) 0.0012(15) 0.0010(15) 0.0023(14)
C9 0.031(2) 0.038(2) 0.041(2) 0.0062(18) 0.0018(18) 0.0059(16)
C10 0.058(3) 0.026(2) 0.045(3) -0.0045(18) 0.011(2) 0.0011(18)
C11 0.0248(17) 0.0160(15) 0.0271(19) 0.0010(14) 0.0036(14) 0.0017(13)
C12 0.0293(19) 0.0297(18) 0.029(2) 0.0055(16) 0.0028(16) 0.0035(15)
C13 0.031(2) 0.037(2) 0.039(2) 0.0104(17) 0.0120(17) -0.0031(16)
C14 0.0261(19) 0.0326(19) 0.041(2) 0.0041(17) 0.0064(17) -0.0046(15)
C15 0.0231(17) 0.0235(17) 0.032(2) -0.0010(15) 0.0053(15) 0.0002(14)
C16 0.0217(17) 0.0268(18) 0.037(2) -0.0037(16) 0.0004(15) -0.0064(14)
C17 0.0276(18) 0.0210(17) 0.042(2) -0.0047(16) -0.0012(16) -0.0007(14)
C18 0.0262(18) 0.0274(18) 0.0243(19) -0.0008(14) 0.0037(15) -0.0015(14)
C19 0.037(2) 0.032(2) 0.032(2) -0.0063(17) 0.0041(17) 0.0085(17)
C20 0.034(2) 0.038(2) 0.036(2) -0.0053(17) 0.0004(17) 0.0152(17)
C21 0.0259(19) 0.047(2) 0.036(2) -0.0087(18) -0.0028(17) 0.0066(17)
C22 0.0235(18) 0.0310(18) 0.029(2) -0.0044(16) 0.0036(15) 0.0018(15)
C23 0.0222(18) 0.0332(19) 0.037(2) -0.0083(17) 0.0039(16) -0.0022(15)
C24 0.0252(18) 0.0249(17) 0.028(2) 0.0010(14) -0.0004(15) -0.0040(14)
C25 0.0301(19) 0.0282(18) 0.027(2) -0.0013(15) -0.0007(16) -0.0027(15)
C26 0.0286(19) 0.036(2) 0.041(2) -0.0066(17) 0.0070(17) -0.0059(16)
C27 0.034(2) 0.032(2) 0.042(2) -0.0108(17) 0.0062(18) -0.0032(16)
C28 0.035(2) 0.033(2) 0.028(2) -0.0021(16) 0.0017(17) -0.0091(16)
C29 0.0250(19) 0.039(2) 0.036(2) -0.0024(17) 0.0027(16) -0.0039(16)
C30 0.0294(19) 0.0296(19) 0.030(2) -0.0048(16) 0.0022(16) -0.0013(15)
C31 0.046(2) 0.035(2) 0.041(2) -0.0036(18) 0.0051(19) -0.0107(18)
C32 0.0230(17) 0.0205(16) 0.0290(19) -0.0033(14) 0.0011(14) -0.0040(13)
C33 0.0278(19) 0.0312(19) 0.033(2) -0.0038(16) 0.0046(16) -0.0050(15)
C34 0.0243(19) 0.032(2) 0.055(3) -0.0034(18) 0.0013(18) -0.0007(16)
C35 0.043(2) 0.0236(18) 0.039(2) -0.0008(16) -0.0104(19) -0.0020(16)
C36 0.050(2) 0.0256(18) 0.029(2) -0.0034(16) 0.0039(18) -0.0096(17)
C37 0.0305(19) 0.0261(18) 0.030(2) -0.0035(15) 0.0064(16) -0.0042(15)
C38 0.062(3) 0.049(3) 0.059(3) -0.004(2) -0.028(3) 0.005(2)
N1S 0.104(4) 0.112(4) 0.052(3) 0.001(3) 0.019(3) 0.031(3)
C1S 0.058(3) 0.063(3) 0.054(3) -0.013(3) 0.020(3) 0.003(3)
C2S 0.067(3) 0.067(3) 0.062(3) 0.006(3) 0.020(3) 0.005(3)
N2S 0.077(3) 0.070(3) 0.170(6) -0.008(4) 0.045(4) -0.001(3)
C3S 0.090(3) 0.056(2) 0.169(5) -0.011(3) 0.052(3) -0.007(2)
C4S 0.090(3) 0.056(2) 0.169(5) -0.011(3) 0.052(3) -0.007(2)

loop_
_atom_type_symbol
_atom_type_description
_atom_type_scat_dispersion_real
_atom_type_scat_dispersion_imag
_atom_type_scat_source
C C 0.0033 0.0016 'International Tables Vol C Tables 4.2.6.8 and 6.1.1.4'
H H 0.0000 0.0000 'International Tables Vol C Tables 4.2.6.8 and 6.1.1.4'
N N 0.0061 0.0033 'International Tables Vol C Tables 4.2.6.8 and 6.1.1.4'
O O 0.0106 0.0060 'International Tables Vol C Tables 4.2.6.8 and 6.1.1.4'
F F 0.0171 0.0103 'International Tables Vol C Tables 4.2.6.8 and 6.1.1.4'
S S 0.1246 0.1234 'International Tables Vol C Tables 4.2.6.8 and 6.1.1.4'
Ni Ni 0.3393 1.1124 'International Tables Vol C Tables 4.2.6.8 and 6.1.1.4'
Sb Sb -0.5866 1.5461 'International Tables Vol C Tables 4.2.6.8 and 6.1.1.4'

loop_
_geom_angle_atom_site_label_1
_geom_angle_atom_site_label_2
_geom_angle_atom_site_label_3
_geom_angle
F5 Sb1 F3 92.4(3)
F5 Sb1 F4 91.3(3)
F3 Sb1 F4 176.3(3)
F6' Sb1 F3' 88.8(12)
F6' Sb1 F5' 175.2(8)
F3' Sb1 F5' 93.0(13)
F6' Sb1 F4' 87.3(10)
F3' Sb1 F4' 176.1(11)
F5' Sb1 F4' 90.9(11)
F6' Sb1 F2 78.6(5)
F5 Sb1 F2 90.1(2)
F3 Sb1 F2 92.2(2)
F4 Sb1 F2 87.6(2)
F3' Sb1 F2 91.3(8)
F5' Sb1 F2 96.9(6)
F4' Sb1 F2 88.2(6)
F6' Sb1 F1 102.5(5)
F5 Sb1 F1 90.70(18)
F3 Sb1 F1 89.8(2)
F4 Sb1 F1 90.32(19)
F3' Sb1 F1 90.7(7)
F5' Sb1 F1 81.9(6)
F4' Sb1 F1 89.9(6)
F2 Sb1 F1 177.75(18)
F5 Sb1 F6 177.1(2)
F3 Sb1 F6 88.3(3)
F4 Sb1 F6 88.0(3)
F2 Sb1 F6 92.62(19)
F1 Sb1 F6 86.51(17)
C1 Ni1 C8 80.86(14)
C1 Ni1 N1 174.20(12)
C8 Ni1 N1 93.35(12)
C1 Ni1 N2 99.71(13)
C8 Ni1 N2 179.42(13)
N1 Ni1 N2 86.08(11)
C1 Ni1 N3 105.67(12)
C8 Ni1 N3 101.66(12)
N1 Ni1 N3 75.73(10)
N2 Ni1 N3 78.29(10)
C1 Ni1 N4 102.89(12)
C8 Ni1 N4 105.30(12)
N1 Ni1 N4 78.20(10)
N2 Ni1 N4 74.50(10)
N3 Ni1 N4 143.25(9)
O2 S1 O1 121.13(17)
O2 S1 N3 105.01(15)
O1 S1 N3 105.87(15)
O2 S1 C25 108.76(17)
O1 S1 C25 109.17(17)
N3 S1 C25 105.79(16)
O3 S2 O4 121.07(16)
O3 S2 N4 105.28(14)
O4 S2 N4 105.94(15)
O3 S2 C32 108.71(16)
O4 S2 C32 109.17(16)
N4 S2 C32 105.54(15)
C11 N1 C15 119.6(3)
C11 N1 Ni1 121.8(2)
C15 N1 Ni1 118.6(2)
C18 N2 C22 118.7(3)
C18 N2 Ni1 121.1(2)
C22 N2 Ni1 120.2(2)
C17 N3 C16 112.4(3)
C17 N3 S1 110.3(2)
C16 N3 S1 114.0(2)
C17 N3 Ni1 105.52(19)
C16 N3 Ni1 100.17(19)
S1 N3 Ni1 113.85(13)
C24 N4 C23 113.3(3)
C24 N4 S2 111.6(2)
C23 N4 S2 112.3(2)
C24 N4 Ni1 103.77(19)
C23 N4 Ni1 98.9(2)
S2 N4 Ni1 116.15(14)
C6 C1 C2 118.6(3)
C6 C1 Ni1 119.5(3)
C2 C1 Ni1 121.9(3)
C3 C2 C1 121.2(3)
C3 C2 H2 119.4
C1 C2 H2 119.4
C4 C3 C2 119.8(3)
C4 C3 H3 120.1
C2 C3 H3 120.1
C3 C4 C5 120.1(4)
C3 C4 H4 119.9
C5 C4 H4 119.9
C4 C5 C6 119.8(3)
C4 C5 H5 120.1
C6 C5 H5 120.1
C1 C6 C5 120.5(3)
C1 C6 C7 116.3(3)
C5 C6 C7 123.2(3)
C6 C7 C9 112.1(3)
C6 C7 C10 109.6(3)
C9 C7 C10 107.7(3)
C6 C7 C8 105.3(3)
C9 C7 C8 111.4(3)
C10 C7 C8 110.8(3)
C7 C8 Ni1 117.9(2)
C7 C8 H8A 107.8
Ni1 C8 H8A 107.8
C7 C8 H8B 107.8
Ni1 C8 H8B 107.8
H8A C8 H8B 107.2
C7 C9 H9A 109.5
C7 C9 H9B 109.5
H9A C9 H9B 109.5
C7 C9 H9C 109.5
H9A C9 H9C 109.5
H9B C9 H9C 109.5
C7 C10 H10A 109.5
C7 C10 H10B 109.5
H10A C10 H10B 109.5
C7 C10 H10C 109.5
H10A C10 H10C 109.5
H10B C10 H10C 109.5
N1 C11 C12 121.8(3)
N1 C11 C24 118.7(3)
C12 C11 C24 119.2(3)
C13 C12 C11 118.4(4)
C13 C12 H12 120.8
C11 C12 H12 120.8
C14 C13 C12 119.7(3)
C14 C13 H13 120.2
C12 C13 H13 120.2
C13 C14 C15 119.4(3)
C13 C14 H14 120.3
C15 C14 H14 120.3
N1 C15 C14 120.9(3)
N1 C15 C16 116.5(3)
C14 C15 C16 122.5(3)
N3 C16 C15 108.9(3)
N3 C16 H16A 109.9
C15 C16 H16A 109.9
N3 C16 H16B 109.9
C15 C16 H16B 109.9
H16A C16 H16B 108.3
N3 C17 C18 114.6(3)
N3 C17 H17A 108.6
C18 C17 H17A 108.6
N3 C17 H17B 108.6
C18 C17 H17B 108.6
H17A C17 H17B 107.6
N2 C18 C19 121.9(3)
N2 C18 C17 116.9(3)
C19 C18 C17 120.8(3)
C18 C19 C20 119.2(3)
C18 C19 H19 120.4
C20 C19 H19 120.4
C19 C20 C21 118.9(3)
C19 C20 H20 120.5
C21 C20 H20 120.5
C22 C21 C20 119.0(3)
C22 C21 H21 120.5
C20 C21 H21 120.5
N2 C22 C21 121.9(3)
N2 C22 C23 116.2(3)
C21 C22 C23 121.9(3)
N4 C23 C22 110.3(3)
N4 C23 H23A 109.6
C22 C23 H23A 109.6
N4 C23 H23B 109.6
C22 C23 H23B 109.6
H23A C23 H23B 108.1
N4 C24 C11 114.9(3)
N4 C24 H24A 108.5
C11 C24 H24A 108.5
N4 C24 H24B 108.5
C11 C24 H24B 108.5
H24A C24 H24B 107.5
C30 C25 C26 120.4(3)
C30 C25 S1 120.3(3)
C26 C25 S1 119.3(3)
C27 C26 C25 119.4(3)
C27 C26 H26 120.3
C25 C26 H26 120.3
C26 C27 C28 121.1(3)
C26 C27 H27 119.4
C28 C27 H27 119.4
C29 C28 C27 117.7(3)
C29 C28 C31 122.3(3)
C27 C28 C31 120.0(3)
C30 C29 C28 122.5(3)
C30 C29 H29 118.8
C28 C29 H29 118.8
C29 C30 C25 118.9(3)
C29 C30 H30 120.6
C25 C30 H30 120.6
C28 C31 H31A 109.5
C28 C31 H31B 109.5
H31A C31 H31B 109.5
C28 C31 H31C 109.5
H31A C31 H31C 109.5
H31B C31 H31C 109.5
C33 C32 C37 121.6(3)
C33 C32 S2 119.4(3)
C37 C32 S2 118.9(3)
C32 C33 C34 118.6(3)
C32 C33 H33 120.7
C34 C33 H33 120.7
C33 C34 C35 121.4(4)
C33 C34 H34 119.3
C35 C34 H34 119.3
C36 C35 C34 118.6(4)
C36 C35 C38 120.8(4)
C34 C35 C38 120.7(4)
C35 C36 C37 121.4(4)
C35 C36 H36 119.3
C37 C36 H36 119.3
C32 C37 C36 118.3(3)
C32 C37 H37 120.9
C36 C37 H37 120.9
C35 C38 H38A 109.5
C35 C38 H38B 109.5
H38A C38 H38B 109.5
C35 C38 H38C 109.5
H38A C38 H38C 109.5
H38B C38 H38C 109.5
N1S C1S C2S 179.4(6)
C1S C2S H2SA 109.5
C1S C2S H2SB 109.5
H2SA C2S H2SB 109.5
C1S C2S H2SC 109.5
H2SA C2S H2SC 109.5
H2SB C2S H2SC 109.5
N2S C3S C4S 179.7(8)
C3S C4S H4SA 109.5
C3S C4S H4SB 109.5
H4SA C4S H4SB 109.5
C3S C4S H4SC 109.5
H4SA C4S H4SC 109.5
H4SB C4S H4SC 109.5

loop_
_geom_bond_atom_site_label_1
_geom_bond_atom_site_label_2
_geom_bond_distance
Sb1 F6' 1.811(7)
Sb1 F5 1.816(3)
Sb1 F3 1.836(4)
Sb1 F4 1.840(4)
Sb1 F3' 1.842(8)
Sb1 F5' 1.845(7)
Sb1 F4' 1.848(7)
Sb1 F2 1.852(3)
Sb1 F1 1.853(3)
Sb1 F6 1.867(4)
Ni1 C1 1.933(3)
Ni1 C8 1.982(3)
Ni1 N1 1.993(3)
Ni1 N2 2.010(3)
Ni1 N3 2.360(3)
Ni1 N4 2.436(3)
S1 O2 1.421(3)
S1 O1 1.430(3)
S1 N3 1.698(3)
S1 C25 1.746(4)
S2 O3 1.417(2)
S2 O4 1.420(3)
S2 N4 1.692(3)
S2 C32 1.755(3)
N1 C11 1.336(4)
N1 C15 1.350(4)
N2 C18 1.347(4)
N2 C22 1.348(4)
N3 C17 1.488(4)
N3 C16 1.490(4)
N4 C24 1.493(4)
N4 C23 1.495(4)
C1 C6 1.389(5)
C1 C2 1.391(5)
C2 C3 1.386(5)
C2 H2 0.9500
C3 C4 1.382(5)
C3 H3 0.9500
C4 C5 1.385(5)
C4 H4 0.9500
C5 C6 1.400(5)
C5 H5 0.9500
C6 C7 1.504(5)
C7 C9 1.531(5)
C7 C10 1.533(5)
C7 C8 1.542(5)
C8 H8A 0.9900
C8 H8B 0.9900
C9 H9A 0.9800
C9 H9B 0.9800
C9 H9C 0.9800
C10 H10A 0.9800
C10 H10B 0.9800
C10 H10C 0.9800
C11 C12 1.389(5)
C11 C24 1.508(5)
C12 C13 1.380(5)
C12 H12 0.9500
C13 C14 1.376(5)
C13 H13 0.9500
C14 C15 1.382(5)
C14 H14 0.9500
C15 C16 1.503(5)
C16 H16A 0.9900
C16 H16B 0.9900
C17 C18 1.495(5)
C17 H17A 0.9900
C17 H17B 0.9900
C18 C19 1.365(5)
C19 C20 1.384(5)
C19 H19 0.9500
C20 C21 1.385(5)
C20 H20 0.9500
C21 C22 1.369(5)
C21 H21 0.9500
C22 C23 1.501(5)
C23 H23A 0.9900
C23 H23B 0.9900
C24 H24A 0.9900
C24 H24B 0.9900
C25 C30 1.383(5)
C25 C26 1.384(5)
C26 C27 1.378(5)
C26 H26 0.9500
C27 C28 1.389(5)
C27 H27 0.9500
C28 C29 1.379(5)
C28 C31 1.498(5)
C29 C30 1.366(5)
C29 H29 0.9500
C30 H30 0.9500
C31 H31A 0.9800
C31 H31B 0.9800
C31 H31C 0.9800
C32 C33 1.377(5)
C32 C37 1.381(5)
C33 C34 1.381(5)
C33 H33 0.9500
C34 C35 1.382(6)
C34 H34 0.9500
C35 C36 1.378(5)
C35 C38 1.501(6)
C36 C37 1.389(5)
C36 H36 0.9500
C37 H37 0.9500
C38 H38A 0.9800
C38 H38B 0.9800
C38 H38C 0.9800
N1S C1S 1.134(6)
C1S C2S 1.471(8)
C2S H2SA 0.9800
C2S H2SB 0.9800
C2S H2SC 0.9800
N2S C3S 1.123(7)
C3S C4S 1.438(8)
C4S H4SA 0.9800
C4S H4SB 0.9800
C4S H4SC 0.9800

loop_
_geom_hbond_atom_site_label_D
_geom_hbond_atom_site_label_H
_geom_hbond_atom_site_label_A
_geom_hbond_distance_DH
_geom_hbond_distance_HA
_geom_hbond_distance_DA
_geom_hbond_angle_DHA
_geom_hbond_site_symmetry_A
C16 H16A F2 0.99 2.53 3.382(5) 144.5 2_746
C17 H17A F4' 0.99 2.55 3.298(17) 132.0 .
C21 H21 F5 0.95 2.54 3.114(5) 119.4 2_646
C33 H33 F1 0.95 2.43 3.278(5) 148.8 2_646
C37 H37 O2 0.95 2.50 3.317(4) 143.7 4_565
C2S H2SA F4 0.98 2.36 3.330(7) 168.1 3_666

loop_
_geom_torsion_atom_site_label_1
_geom_torsion_atom_site_label_2
_geom_torsion_atom_site_label_3
_geom_torsion_atom_site_label_4
_geom_torsion
O2 S1 N3 C17 54.1(2)
O1 S1 N3 C17 -176.6(2)
C25 S1 N3 C17 -60.8(2)
O2 S1 N3 C16 -178.4(2)
O1 S1 N3 C16 -49.1(3)
C25 S1 N3 C16 66.7(3)
O2 S1 N3 Ni1 -64.31(17)
O1 S1 N3 Ni1 64.94(17)
C25 S1 N3 Ni1 -179.26(15)
O3 S2 N4 C24 52.7(2)
O4 S2 N4 C24 -177.9(2)
C32 S2 N4 C24 -62.2(2)
O3 S2 N4 C23 -178.8(2)
O4 S2 N4 C23 -49.4(3)
C32 S2 N4 C23 66.3(3)
O3 S2 N4 Ni1 -65.98(18)
O4 S2 N4 Ni1 63.40(18)
C32 S2 N4 Ni1 179.12(15)
C6 C1 C2 C3 -0.2(5)
Ni1 C1 C2 C3 -179.2(3)
C1 C2 C3 C4 0.5(6)
C2 C3 C4 C5 -0.2(6)
C3 C4 C5 C6 -0.4(6)
C2 C1 C6 C5 -0.3(5)
Ni1 C1 C6 C5 178.7(3)
C2 C1 C6 C7 178.3(3)
Ni1 C1 C6 C7 -2.7(4)
C4 C5 C6 C1 0.6(5)
C4 C5 C6 C7 -177.9(3)
C1 C6 C7 C9 124.0(3)
C5 C6 C7 C9 -57.5(4)
C1 C6 C7 C10 -116.5(4)
C5 C6 C7 C10 62.1(4)
C1 C6 C7 C8 2.7(4)
C5 C6 C7 C8 -178.7(3)
C6 C7 C8 Ni1 -1.8(4)
C9 C7 C8 Ni1 -123.5(3)
C10 C7 C8 Ni1 116.6(3)
C15 N1 C11 C12 5.7(4)
Ni1 N1 C11 C12 -175.5(2)
C15 N1 C11 C24 -168.3(3)
Ni1 N1 C11 C24 10.5(4)
N1 C11 C12 C13 -3.2(5)
C24 C11 C12 C13 170.7(3)
C11 C12 C13 C14 -1.0(5)
C12 C13 C14 C15 2.7(5)
C11 N1 C15 C14 -3.9(5)
Ni1 N1 C15 C14 177.3(2)
C11 N1 C15 C16 173.5(3)
Ni1 N1 C15 C16 -5.4(4)
C13 C14 C15 N1 -0.3(5)
C13 C14 C15 C16 -177.4(3)
C17 N3 C16 C15 -67.9(3)
S1 N3 C16 C15 165.7(2)
Ni1 N3 C16 C15 43.7(3)
N1 C15 C16 N3 -31.0(4)
C14 C15 C16 N3 146.2(3)
C16 N3 C17 C18 126.1(3)
S1 N3 C17 C18 -105.5(3)
Ni1 N3 C17 C18 17.9(3)
C22 N2 C18 C19 5.5(5)
Ni1 N2 C18 C19 -172.6(3)
C22 N2 C18 C17 -168.3(3)
Ni1 N2 C18 C17 13.7(4)
N3 C17 C18 N2 -21.9(5)
N3 C17 C18 C19 164.3(3)
N2 C18 C19 C20 -3.4(6)
C17 C18 C19 C20 170.1(4)
C18 C19 C20 C21 -0.9(6)
C19 C20 C21 C22 2.9(6)
C18 N2 C22 C21 -3.3(5)
Ni1 N2 C22 C21 174.7(3)
C18 N2 C22 C23 175.6(3)
Ni1 N2 C22 C23 -6.4(4)
C20 C21 C22 N2 -0.8(6)
C20 C21 C22 C23 -179.6(4)
C24 N4 C23 C22 -65.9(4)
S2 N4 C23 C22 166.5(2)
Ni1 N4 C23 C22 43.4(3)
N2 C22 C23 N4 -31.1(4)
C21 C22 C23 N4 147.7(3)
C23 N4 C24 C11 121.9(3)
S2 N4 C24 C11 -110.2(3)
Ni1 N4 C24 C11 15.6(3)
N1 C11 C24 N4 -18.8(4)
C12 C11 C24 N4 167.1(3)
O2 S1 C25 C30 166.9(3)
O1 S1 C25 C30 32.8(4)
N3 S1 C25 C30 -80.8(3)
O2 S1 C25 C26 -14.8(4)
O1 S1 C25 C26 -148.9(3)
N3 S1 C25 C26 97.5(3)
C30 C25 C26 C27 1.3(6)
S1 C25 C26 C27 -177.0(3)
C25 C26 C27 C28 0.7(6)
C26 C27 C28 C29 -2.7(6)
C26 C27 C28 C31 177.6(4)
C27 C28 C29 C30 2.6(6)
C31 C28 C29 C30 -177.6(4)
C28 C29 C30 C25 -0.7(6)
C26 C25 C30 C29 -1.3(6)
S1 C25 C30 C29 177.0(3)
O3 S2 C32 C33 167.7(3)
O4 S2 C32 C33 33.7(3)
N4 S2 C32 C33 -79.8(3)
O3 S2 C32 C37 -16.1(3)
O4 S2 C32 C37 -150.1(3)
N4 S2 C32 C37 96.4(3)
C37 C32 C33 C34 -1.5(5)
S2 C32 C33 C34 174.6(3)
C32 C33 C34 C35 -0.5(5)
C33 C34 C35 C36 3.1(5)
C33 C34 C35 C38 -176.3(4)
C34 C35 C36 C37 -3.9(5)
C38 C35 C36 C37 175.5(3)
C33 C32 C37 C36 0.8(5)
S2 C32 C37 C36 -175.3(3)
C35 C36 C37 C32 1.9(5)
